data_4326614
loop_
_publ_author_name
'Huifeng Qian'
'William T. Eckenhoff'
'Mark E. Bier'
'Tomislav Pintauer'
'Rongchao Jin'

_publ_contact_author_address
;Department of Chemistry
Carnegie Mellon University
4400 Fifth Avenue
Pittsburgh, PA 15213
;
_publ_contact_author_email rongchao@andrew.cmu.edu
_publ_contact_author_fax 412-268-1061
_publ_contact_author_name 'Dr. Rongchao Jin'
_publ_contact_author_phone 412-268-9448
_publ_section_title
;
 Crystal Structures of Au2 Complex and Au25 Nanocluster and Mechanistic
 Insight into the Conversion of Polydisperse Nanoparticles into
 Monodisperse Au25 Nanoclusters
;
_journal_name_full 'Inorganic Chemistry'
_journal_page_first 10735
_journal_page_last 10739
_journal_paper_doi 10.1021/ic2012292
_journal_volume 50
_journal_year 2011
_chemical_formula_moiety 'Au25 Cl2 P10 S5'
_chemical_formula_sum 'Au25 Cl2 P10 S5'
_chemical_formula_weight 5465.06
_chemical_name_systematic
; 
 ? 
;
_space_group_IT_number 20
_symmetry_cell_setting orthorhombic
_symmetry_space_group_name_Hall 'C 2c 2'
_symmetry_space_group_name_H-M 'C 2 2 21'
_atom_sites_solution_hydrogens geom
_atom_sites_solution_primary direct
_atom_sites_solution_secondary difmap
_audit_creation_method SHELXL-97
_cell_angle_alpha 90.00
_cell_angle_beta 90.00
_cell_angle_gamma 90.00
_cell_formula_units_Z 8
_cell_length_a 36.7911(13)
_cell_length_b 60.4299(13)
_cell_length_c 40.1216(9)
_cell_measurement_reflns_used 9846
_cell_measurement_temperature 296(2)
_cell_measurement_theta_max 16.6445
_cell_measurement_theta_min 2.2145
_cell_volume 89202(4)
_computing_cell_refinement 'SAINT (Bruker, 1998)'
_computing_data_collection 'SMART (Bruker, 1998)'
_computing_data_reduction SAINT
_computing_molecular_graphics 'SHELXTL (Sheldrick, 2000)'
_computing_publication_material 'ORTEP-3 for Windows (Faruggia, 1997)'
_computing_structure_refinement 'SHELXL-97 (Sheldrick, 2008)'
_computing_structure_solution 'SHELXS-97 (Sheldrick, 2008)'
_diffrn_ambient_temperature 296(2)
_diffrn_measured_fraction_theta_full 0.997
_diffrn_measured_fraction_theta_max 0.997
_diffrn_measurement_device_type 'Bruker Smart ApexII'
_diffrn_measurement_method '\f and \w Scans'
_diffrn_radiation_monochromator graphite
_diffrn_radiation_source 'fine-focus sealed tube'
_diffrn_radiation_type MoK\a
_diffrn_radiation_wavelength 0.71073
_diffrn_reflns_av_R_equivalents 0.4666
_diffrn_reflns_av_sigmaI/netI 0.2100
_diffrn_reflns_limit_h_max 34
_diffrn_reflns_limit_h_min -34
_diffrn_reflns_limit_k_max 56
_diffrn_reflns_limit_k_min -56
_diffrn_reflns_limit_l_max 37
_diffrn_reflns_limit_l_min -37
_diffrn_reflns_number 294213
_diffrn_reflns_theta_full 19.63
_diffrn_reflns_theta_max 19.63
_diffrn_reflns_theta_min 0.65
_diffrn_standards_interval_count 0
_diffrn_standards_interval_time 0
_diffrn_standards_number 39337
_exptl_absorpt_coefficient_mu 8.256
_exptl_absorpt_correction_T_max 0.9220
_exptl_absorpt_correction_T_min 0.2890
_exptl_absorpt_correction_type multi-scan
_exptl_absorpt_process_details 'SADABS (Sheldrick, 2002)'
_exptl_crystal_colour black
_exptl_crystal_density_diffrn 0.814
_exptl_crystal_description needle
_exptl_crystal_F_000 17912
_exptl_crystal_size_max 0.20
_exptl_crystal_size_mid 0.09
_exptl_crystal_size_min 0.01
_refine_diff_density_max 29.243
_refine_diff_density_min -8.801
_refine_diff_density_rms 1.510
_refine_ls_abs_structure_details 'Flack H D (1983), Acta Cryst. A39, 876-881'
_refine_ls_abs_structure_Flack 0.00
_refine_ls_extinction_coef 0.00222(12)
_refine_ls_extinction_expression Fc^*^=kFc[1+0.001xFc^2^\l^3^/sin(2\q)]^-1/4^
_refine_ls_extinction_method SHELXL
_refine_ls_goodness_of_fit_ref 2.131
_refine_ls_hydrogen_treatment constr
_refine_ls_matrix_type full
_refine_ls_number_parameters 380
_refine_ls_number_reflns 39337
_refine_ls_number_restraints 0
_refine_ls_restrained_S_all 2.131
_refine_ls_R_factor_all 0.3716
_refine_ls_R_factor_gt 0.2826
_refine_ls_shift/su_max 4.402
_refine_ls_shift/su_mean 0.130
_refine_ls_structure_factor_coef Fsqd
_refine_ls_weighting_details 'calc w=1/[\s^2^(Fo^2^)+(0.2000P)^2^+0.0000P] where P=(Fo^2^+2Fc^2^)/3'
_refine_ls_weighting_scheme calc
_refine_ls_wR_factor_gt 0.5765
_refine_ls_wR_factor_ref 0.6349
_reflns_number_gt 22596
_reflns_number_total 39337
_reflns_threshold_expression >2sigma(I)
_cod_data_source_file ic2012292_si_001_1.cif
_cod_data_source_block '[Au25(SC2H4Ph)5(PPh3)10Cl2][SbF6]'
_cod_database_code 4326614

loop_
_symmetry_equiv_pos_as_xyz
'x, y, z'
'-x, -y, z+1/2'
'-x, y, -z+1/2'
'x, -y, -z'
'x+1/2, y+1/2, z'
'-x+1/2, -y+1/2, z+1/2'
'-x+1/2, y+1/2, -z+1/2'
'x+1/2, -y+1/2, -z'

loop_
_atom_site_label
_atom_site_type_symbol
_atom_site_fract_x
_atom_site_fract_y
_atom_site_fract_z
_atom_site_U_iso_or_equiv
_atom_site_adp_type
_atom_site_occupancy
_atom_site_symmetry_multiplicity
_atom_site_calc_flag
Au19 Au 0.25559(14) 0.24668(10) 0.69241(11) 0.0734(16) Uani 1 1 d
Au15 Au 0.30005(15) 0.27614(10) 0.72746(13) 0.0826(18) Uani 1 1 d
Au14 Au 0.22257(14) 0.28417(10) 0.72217(12) 0.0770(17) Uani 1 1 d
Au18 Au 0.18678(14) 0.24183(10) 0.72232(12) 0.0759(17) Uani 1 1 d
Au12 Au 0.18073(15) 0.24315(10) 0.79726(15) 0.090(2) Uani 1 1 d
Au13 Au 0.24920(12) 0.24810(9) 0.76311(11) 0.0630(14) Uani 1 1 d
Au16 Au 0.31126(15) 0.22886(10) 0.73051(13) 0.0834(18) Uani 1 1 d
Au8 Au 0.21695(14) 0.28583(10) 0.79756(14) 0.0846(18) Uani 1 1 d
Au1 Au 0.23862(17) 0.25273(15) 0.90153(14) 0.118(3) Uani 1 1 d
Au9 Au 0.29397(14) 0.27851(10) 0.80287(14) 0.0837(18) Uani 1 1 d
Au7 Au 0.24357(13) 0.24981(11) 0.83455(13) 0.0818(17) Uani 1 1 d
Au4 Au 0.30855(16) 0.25782(12) 0.86832(14) 0.102(2) Uani 1 1 d
Au25 Au 0.26087(17) 0.24674(14) 0.62493(15) 0.119(3) Uani 1 1 d
Au20 Au 0.19707(17) 0.26479(12) 0.65947(14) 0.104(2) Uani 1 1 d
Au24 Au 0.21036(19) 0.21690(13) 0.66307(17) 0.118(3) Uani 1 1 d
Au11 Au 0.23503(16) 0.20890(12) 0.80358(17) 0.106(2) Uani 1 1 d
Au3 Au 0.25140(17) 0.29163(13) 0.86161(15) 0.108(2) Uani 1 1 d
Au5 Au 0.27070(16) 0.21476(13) 0.86807(17) 0.111(2) Uani 1 1 d
Au17 Au 0.24158(15) 0.20763(11) 0.72675(15) 0.093(2) Uani 1 1 d
Au10 Au 0.30589(15) 0.23085(10) 0.80726(15) 0.0880(19) Uani 1 1 d
Au21 Au 0.26899(18) 0.28770(13) 0.66451(14) 0.107(2) Uani 1 1 d
Au2 Au 0.18092(15) 0.26979(13) 0.85826(15) 0.107(2) Uani 1 1 d
Cl1 Cl 0.2315(6) 0.2586(5) 0.9638(5) 0.047(7) Uani 1 1 d
Au22 Au 0.32538(18) 0.25290(13) 0.66881(14) 0.111(2) Uani 1 1 d
Au6 Au 0.19339(16) 0.22162(14) 0.86221(18) 0.123(3) Uani 1 1 d
Au23 Au 0.28949(19) 0.20979(13) 0.66900(19) 0.122(3) Uani 1 1 d
Cl2 Cl 0.2643(7) 0.2468(6) 0.5627(6) 0.077(11) Uani 1 1 d
S1 S 0.2021(12) 0.3096(8) 0.7533(13) 0.15(2) Uani 1 1 d
P4 P 0.2929(9) 0.1897(9) 0.9061(18) 0.22(4) Uani 1 1 d
S2 S 0.3357(9) 0.2959(6) 0.7669(9) 0.084(10) Uani 1 1 d
P7 P 0.2860(12) 0.3239(13) 0.6457(15) 0.22(4) Uani 1 1 d
P2 P 0.2632(19) 0.3254(8) 0.8871(11) 0.15(2) Uani 1 1 d
P5 P 0.1592(15) 0.1923(11) 0.8851(14) 0.19(3) Uani 1 1 d
P6 P 0.1502(15) 0.2834(15) 0.6294(9) 0.35(6) Uani 1 1 d
P9 P 0.3268(12) 0.1804(8) 0.6503(11) 0.125(18) Uani 1 1 d
P8 P 0.3771(19) 0.2671(13) 0.6491(19) 0.26(5) Uani 1 1 d
P1 P 0.1341(11) 0.2879(11) 0.8852(10) 0.15(2) Uani 1 1 d
P3 P 0.3615(9) 0.2629(8) 0.8943(13) 0.130(18) Uani 1 1 d
S5 S 0.1348(13) 0.2380(7) 0.7555(11) 0.15(2) Uani 1 1 d
S4 S 0.2280(10) 0.1793(7) 0.7673(16) 0.15(2) Uani 1 1 d
P10 P 0.179(2) 0.195(2) 0.629(4) 0.86(17) Uani 1 1 d
S3 S 0.3486(12) 0.2141(5) 0.7852(19) 0.22(4) Uani 1 1 d

loop_
_atom_site_aniso_label
_atom_site_aniso_U_11
_atom_site_aniso_U_22
_atom_site_aniso_U_33
_atom_site_aniso_U_23
_atom_site_aniso_U_13
_atom_site_aniso_U_12
Au19 0.080(4) 0.084(4) 0.057(3) -0.016(3) -0.006(2) 0.004(3)
Au15 0.091(4) 0.112(5) 0.045(3) -0.012(3) 0.001(3) -0.003(3)
Au14 0.083(4) 0.097(4) 0.051(3) -0.001(3) 0.010(3) 0.010(3)
Au18 0.085(4) 0.093(4) 0.049(3) -0.006(3) -0.014(3) 0.008(3)
Au12 0.086(4) 0.084(4) 0.099(4) 0.035(4) -0.025(3) -0.021(3)
Au13 0.058(3) 0.073(4) 0.058(3) -0.005(3) -0.014(2) -0.006(3)
Au16 0.088(4) 0.105(5) 0.057(4) -0.002(3) -0.008(3) 0.003(3)
Au8 0.071(3) 0.110(5) 0.073(4) 0.009(3) -0.001(3) -0.014(3)
Au1 0.088(4) 0.197(8) 0.070(4) 0.032(5) 0.001(3) -0.012(5)
Au9 0.072(3) 0.093(4) 0.086(4) 0.013(3) 0.007(3) -0.014(3)
Au7 0.055(3) 0.101(5) 0.090(4) 0.021(4) 0.006(3) 0.006(3)
Au4 0.085(4) 0.143(6) 0.079(4) 0.002(4) 0.000(3) -0.007(4)
Au25 0.098(5) 0.173(7) 0.085(4) -0.041(5) -0.004(3) 0.058(5)
Au20 0.107(5) 0.142(6) 0.061(4) 0.000(4) -0.004(3) 0.031(4)
Au24 0.113(5) 0.140(6) 0.102(5) -0.025(5) -0.037(4) 0.022(5)
Au11 0.075(4) 0.111(5) 0.132(6) 0.033(4) -0.026(4) -0.021(4)
Au3 0.096(4) 0.152(7) 0.077(4) -0.024(4) 0.002(3) -0.001(4)
Au5 0.077(4) 0.140(6) 0.115(5) 0.036(5) -0.009(3) -0.022(4)
Au17 0.082(4) 0.099(5) 0.099(5) -0.010(4) -0.018(3) 0.010(3)
Au10 0.077(4) 0.092(5) 0.095(5) 0.004(4) -0.001(3) -0.007(3)
Au21 0.115(5) 0.144(6) 0.061(4) 0.006(4) 0.010(3) 0.026(4)
Au2 0.077(4) 0.171(7) 0.072(4) -0.007(4) 0.005(3) 0.008(4)
Cl1 0.057(16) 0.09(2) 0.000(13) 0.003(12) -0.009(10) -0.004(14)
Au22 0.106(5) 0.149(7) 0.079(4) -0.018(5) 0.018(3) 0.016(5)
Au6 0.079(4) 0.175(7) 0.114(6) 0.046(5) -0.011(4) -0.015(4)
Au23 0.105(5) 0.140(6) 0.121(6) -0.041(5) -0.015(4) 0.024(5)
Cl2 0.044(16) 0.14(3) 0.044(16) -0.080(19) -0.028(12) 0.075(18)
S1 0.12(3) 0.14(4) 0.19(5) -0.08(4) 0.01(3) -0.12(3)
P4 0.03(2) 0.17(5) 0.46(10) 0.26(6) -0.09(4) -0.06(3)
S2 0.10(2) 0.08(2) 0.08(3) -0.01(2) -0.002(19) 0.04(2)
P7 0.07(3) 0.37(9) 0.21(6) 0.26(7) 0.03(3) 0.02(4)
P2 0.26(7) 0.12(4) 0.07(3) -0.04(3) 0.04(4) -0.06(4)
P5 0.19(5) 0.23(7) 0.16(5) 0.02(4) 0.10(4) -0.17(5)
P6 0.24(5) 0.76(15) 0.04(2) -0.02(5) 0.02(3) 0.44(9)
P9 0.11(3) 0.15(4) 0.11(3) -0.10(3) -0.01(3) 0.05(3)
P8 0.19(6) 0.32(10) 0.26(9) 0.11(7) 0.12(6) -0.14(7)
P1 0.08(3) 0.28(7) 0.08(3) -0.07(4) 0.05(2) 0.06(4)
P3 0.03(2) 0.15(4) 0.20(5) 0.03(4) -0.03(2) 0.01(2)
S5 0.21(5) 0.11(3) 0.14(4) 0.03(3) -0.18(4) -0.07(3)
S4 0.05(2) 0.09(3) 0.32(7) -0.04(4) 0.02(3) 0.02(2)
P10 0.43(10) 0.9(2) 1.3(3) -1.0(2) -0.73(16) 0.56(13)
S3 0.11(3) 0.000(17) 0.55(11) -0.03(3) -0.11(5) -0.003(19)

loop_
_atom_type_symbol
_atom_type_description
_atom_type_scat_dispersion_real
_atom_type_scat_dispersion_imag
_atom_type_scat_source
P P 0.1023 0.0942 'International Tables Vol C Tables 4.2.6.8 and 6.1.1.4'
S S 0.1246 0.1234 'International Tables Vol C Tables 4.2.6.8 and 6.1.1.4'
Cl Cl 0.1484 0.1585 'International Tables Vol C Tables 4.2.6.8 and 6.1.1.4'
Au Au -2.0133 8.8022 'International Tables Vol C Tables 4.2.6.8 and 6.1.1.4'

loop_
_geom_angle_atom_site_label_1
_geom_angle_atom_site_label_2
_geom_angle_atom_site_label_3
_geom_angle
Au25 Au19 Au24 67.2(3)
Au25 Au19 Au23 67.9(3)
Au24 Au19 Au23 65.7(2)
Au25 Au19 Au20 65.0(2)
Au24 Au19 Au20 64.9(2)
Au23 Au19 Au20 121.2(3)
Au25 Au19 Au21 65.3(3)
Au24 Au19 Au21 121.8(3)
Au23 Au19 Au21 120.9(3)
Au20 Au19 Au21 65.7(2)
Au25 Au19 Au22 65.9(2)
Au24 Au19 Au22 120.7(3)
Au23 Au19 Au22 64.4(3)
Au20 Au19 Au22 120.6(3)
Au21 Au19 Au22 64.8(2)
Au25 Au19 Au16 119.8(3)
Au24 Au19 Au16 115.7(3)
Au23 Au19 Au16 62.2(2)
Au20 Au19 Au16 175.2(3)
Au21 Au19 Au16 116.1(3)
Au22 Au19 Au16 63.6(2)
Au25 Au19 Au17 120.6(3)
Au24 Au19 Au17 62.6(2)
Au23 Au19 Au17 63.9(3)
Au20 Au19 Au17 115.5(3)
Au21 Au19 Au17 174.1(3)
Au22 Au19 Au17 117.2(3)
Au16 Au19 Au17 62.2(2)
Au25 Au19 Au15 117.3(3)
Au24 Au19 Au15 175.5(3)
Au23 Au19 Au15 115.3(3)
Au20 Au19 Au15 116.5(3)
Au21 Au19 Au15 61.9(2)
Au22 Au19 Au15 62.8(2)
Au16 Au19 Au15 62.5(2)
Au17 Au19 Au15 113.5(2)
Au25 Au19 Au18 119.3(2)
Au24 Au19 Au18 64.2(2)
Au23 Au19 Au18 118.3(3)
Au20 Au19 Au18 62.8(2)
Au21 Au19 Au18 115.2(3)
Au22 Au19 Au18 174.6(3)
Au16 Au19 Au18 112.9(2)
Au17 Au19 Au18 62.2(2)
Au15 Au19 Au18 112.2(2)
Au25 Au19 Au14 116.7(3)
Au24 Au19 Au14 116.7(3)
Au23 Au19 Au14 175.2(3)
Au20 Au19 Au14 63.2(2)
Au21 Au19 Au14 62.0(2)
Au22 Au19 Au14 115.7(3)
Au16 Au19 Au14 113.2(2)
Au17 Au19 Au14 113.0(2)
Au15 Au19 Au14 61.97(19)
Au18 Au19 Au14 61.22(19)
Au25 Au19 Au13 178.1(3)
Au24 Au19 Au13 113.6(3)
Au23 Au19 Au13 114.0(3)
Au20 Au19 Au13 113.7(2)
Au21 Au19 Au13 113.0(2)
Au22 Au19 Au13 114.5(2)
Au16 Au19 Au13 61.55(18)
Au17 Au19 Au13 61.10(19)
Au15 Au19 Au13 61.85(17)
Au18 Au19 Au13 60.30(16)
Au14 Au19 Au13 61.37(18)
S2 Au15 Au19 167.7(9)
S2 Au15 Au21 133.3(9)
Au19 Au15 Au21 58.5(2)
S2 Au15 Au16 113.0(8)
Au19 Au15 Au16 58.4(2)
Au21 Au15 Au16 109.6(3)
S2 Au15 Au22 127.4(8)
Au19 Au15 Au22 58.0(2)
Au21 Au15 Au22 61.9(2)
Au16 Au15 Au22 60.6(2)
S2 Au15 Au14 120.4(8)
Au19 Au15 Au14 59.65(19)
Au21 Au15 Au14 60.10(19)
Au16 Au15 Au14 108.0(3)
Au22 Au15 Au14 109.8(2)
S2 Au15 Au13 108.7(9)
Au19 Au15 Au13 59.94(18)
Au21 Au15 Au13 108.7(2)
Au16 Au15 Au13 59.6(2)
Au22 Au15 Au13 109.0(3)
Au14 Au15 Au13 59.98(18)
S2 Au15 Au9 49.7(9)
Au19 Au15 Au9 119.2(3)
Au21 Au15 Au9 147.1(3)
Au16 Au15 Au9 90.9(2)
Au22 Au15 Au9 148.9(3)
Au14 Au15 Au9 89.6(2)
Au13 Au15 Au9 59.27(17)
S1 Au14 Au19 168.7(17)
S1 Au14 Au18 118.7(10)
Au19 Au14 Au18 59.1(2)
S1 Au14 Au21 129.1(13)
Au19 Au14 Au21 57.8(2)
Au18 Au14 Au21 109.8(3)
S1 Au14 Au15 115.4(11)
Au19 Au14 Au15 58.38(18)
Au18 Au14 Au15 107.5(2)
Au21 Au14 Au15 59.26(18)
S1 Au14 Au13 109.4(16)
Au19 Au14 Au13 59.55(18)
Au18 Au14 Au13 59.01(17)
Au21 Au14 Au13 108.1(2)
Au15 Au14 Au13 60.04(18)
S1 Au14 Au20 133.0(15)
Au19 Au14 Au20 57.03(19)
Au18 Au14 Au20 60.0(2)
Au21 Au14 Au20 62.0(2)
Au15 Au14 Au20 108.1(2)
Au13 Au14 Au20 107.1(2)
S1 Au14 Au8 50.5(16)
Au19 Au14 Au8 118.4(2)
Au18 Au14 Au8 89.8(2)
Au21 Au14 Au8 146.9(3)
Au15 Au14 Au8 90.0(2)
Au13 Au14 Au8 58.88(18)
Au20 Au14 Au8 148.0(3)
S5 Au18 Au19 170.6(7)
S5 Au18 Au13 110.2(7)
Au19 Au18 Au13 60.39(17)
S5 Au18 Au14 117.5(11)
Au19 Au18 Au14 59.69(19)
Au13 Au18 Au14 60.88(18)
S5 Au18 Au17 117.7(10)
Au19 Au18 Au17 58.3(2)
Au13 Au18 Au17 59.82(19)
Au14 Au18 Au17 108.4(2)
S5 Au18 Au20 130.3(9)
Au19 Au18 Au20 57.51(19)
Au13 Au18 Au20 109.3(2)
Au14 Au18 Au20 60.9(2)
Au17 Au18 Au20 107.7(2)
S5 Au18 Au24 130.5(9)
Au19 Au18 Au24 56.3(2)
Au13 Au18 Au24 107.1(2)
Au14 Au18 Au24 108.6(3)
Au17 Au18 Au24 58.6(2)
Au20 Au18 Au24 60.3(2)
S5 Au18 Au12 51.4(6)
Au19 Au18 Au12 119.2(2)
Au13 Au18 Au12 58.85(16)
Au14 Au18 Au12 90.7(2)
Au17 Au18 Au12 90.5(2)
Au20 Au18 Au12 149.7(3)
Au24 Au18 Au12 147.1(3)
S5 Au12 Au7 168.2(14)
S5 Au12 Au13 107.2(14)
Au7 Au12 Au13 60.97(17)
S5 Au12 Au11 117.1(13)
Au7 Au12 Au11 58.8(2)
Au13 Au12 Au11 60.8(2)
S5 Au12 Au8 116.1(10)
Au7 Au12 Au8 59.2(2)
Au13 Au12 Au8 60.58(18)
Au11 Au12 Au8 108.6(2)
S5 Au12 Au2 131.0(14)
Au7 Au12 Au2 57.96(19)
Au13 Au12 Au2 109.7(2)
Au11 Au12 Au2 108.6(3)
Au8 Au12 Au2 60.5(2)
S5 Au12 Au6 132.2(11)
Au7 Au12 Au6 57.16(19)
Au13 Au12 Au6 109.1(2)
Au11 Au12 Au6 59.8(2)
Au8 Au12 Au6 108.4(3)
Au2 Au12 Au6 60.3(2)
S5 Au12 Au18 49.6(14)
Au7 Au12 Au18 118.6(2)
Au13 Au12 Au18 57.62(17)
Au11 Au12 Au18 91.0(3)
Au8 Au12 Au18 89.6(2)
Au2 Au12 Au18 147.9(3)
Au6 Au12 Au18 149.0(3)
Au18 Au13 Au19 59.32(17)
Au18 Au13 Au17 60.91(18)
Au19 Au13 Au17 58.30(19)
Au18 Au13 Au7 121.3(2)
Au19 Au13 Au7 179.3(3)
Au17 Au13 Au7 122.1(3)
Au18 Au13 Au16 109.0(2)
Au19 Au13 Au16 57.96(17)
Au17 Au13 Au16 60.03(19)
Au7 Au13 Au16 121.7(2)
Au18 Au13 Au12 63.53(18)
Au19 Au13 Au12 122.8(2)
Au17 Au13 Au12 93.9(2)
Au7 Au13 Au12 57.79(17)
Au16 Au13 Au12 150.2(3)
Au18 Au13 Au14 60.11(19)
Au19 Au13 Au14 59.09(18)
Au17 Au13 Au14 108.7(2)
Au7 Au13 Au14 120.9(2)
Au16 Au13 Au14 108.3(2)
Au12 Au13 Au14 93.0(2)
Au18 Au13 Au15 108.3(2)
Au19 Au13 Au15 58.21(17)
Au17 Au13 Au15 108.1(2)
Au7 Au13 Au15 121.1(2)
Au16 Au13 Au15 60.01(19)
Au12 Au13 Au15 149.1(3)
Au14 Au13 Au15 59.97(18)
Au18 Au13 Au8 92.8(2)
Au19 Au13 Au8 121.9(2)
Au17 Au13 Au8 150.4(2)
Au7 Au13 Au8 58.03(18)
Au16 Au13 Au8 148.6(2)
Au12 Au13 Au8 60.05(19)
Au14 Au13 Au8 62.86(18)
Au15 Au13 Au8 92.3(2)
Au18 Au13 Au11 93.9(2)
Au19 Au13 Au11 123.0(3)
Au17 Au13 Au11 64.7(2)
Au7 Au13 Au11 57.4(2)
Au16 Au13 Au11 93.8(2)
Au12 Au13 Au11 59.68(19)
Au14 Au13 Au11 149.9(2)
Au15 Au13 Au11 149.7(2)
Au8 Au13 Au11 107.3(2)
Au18 Au13 Au10 151.1(3)
Au19 Au13 Au10 122.2(2)
Au17 Au13 Au10 94.2(2)
Au7 Au13 Au10 57.39(17)
Au16 Au13 Au10 64.26(19)
Au12 Au13 Au10 107.3(2)
Au14 Au13 Au10 148.3(2)
Au15 Au13 Au10 92.7(2)
Au8 Au13 Au10 106.3(2)
Au11 Au13 Au10 60.11(18)
Au18 Au13 Au9 148.0(3)
Au19 Au13 Au9 120.9(2)
Au17 Au13 Au9 150.0(2)
Au7 Au13 Au9 58.46(17)
Au16 Au13 Au9 93.1(2)
Au12 Au13 Au9 107.3(2)
Au14 Au13 Au9 91.5(2)
Au15 Au13 Au9 62.67(17)
Au8 Au13 Au9 58.81(17)
Au11 Au13 Au9 107.8(2)
Au10 Au13 Au9 59.67(18)
S3 Au16 Au19 159.8(14)
S3 Au16 Au23 134.9(9)
Au19 Au16 Au23 58.0(2)
S3 Au16 Au17 110.2(10)
Au19 Au16 Au17 59.0(2)
Au23 Au16 Au17 61.4(2)
S3 Au16 Au13 99.5(13)
Au19 Au16 Au13 60.49(17)
Au23 Au16 Au13 109.6(2)
Au17 Au16 Au13 59.71(19)
S3 Au16 Au15 115.3(8)
Au19 Au16 Au15 59.14(19)
Au23 Au16 Au15 108.9(3)
Au17 Au16 Au15 108.2(2)
Au13 Au16 Au15 60.41(19)
S3 Au16 Au22 138.9(12)
Au19 Au16 Au22 58.0(2)
Au23 Au16 Au22 61.0(3)
Au17 Au16 Au22 109.7(2)
Au13 Au16 Au22 109.0(2)
Au15 Au16 Au22 59.8(2)
S3 Au16 Au10 41.0(13)
Au19 Au16 Au10 119.2(2)
Au23 Au16 Au10 149.8(3)
Au17 Au16 Au10 90.7(2)
Au13 Au16 Au10 58.67(17)
Au15 Au16 Au10 89.7(2)
Au22 Au16 Au10 147.0(3)
S1 Au8 Au7 162.5(12)
S1 Au8 Au9 112.3(10)
Au7 Au8 Au9 59.90(19)
S1 Au8 Au3 134.6(9)
Au7 Au8 Au3 58.1(2)
Au9 Au8 Au3 61.3(2)
S1 Au8 Au12 115.6(7)
Au7 Au8 Au12 58.3(2)
Au9 Au8 Au12 108.4(3)
Au3 Au8 Au12 108.3(3)
S1 Au8 Au13 102.3(12)
Au7 Au8 Au13 60.22(19)
Au9 Au8 Au13 60.94(19)
Au3 Au8 Au13 109.8(2)
Au12 Au8 Au13 59.4(2)
S1 Au8 Au2 136.4(12)
Au7 Au8 Au2 57.58(19)
Au9 Au8 Au2 109.4(2)
Au3 Au8 Au2 60.0(2)
Au12 Au8 Au2 60.2(2)
Au13 Au8 Au2 108.6(3)
S1 Au8 Au14 44.1(12)
Au7 Au8 Au14 118.5(3)
Au9 Au8 Au14 90.1(2)
Au3 Au8 Au14 149.5(2)
Au12 Au8 Au14 89.9(2)
Au13 Au8 Au14 58.27(17)
Au2 Au8 Au14 147.8(3)
Cl1 Au1 Au7 175.2(7)
Cl1 Au1 Au3 116.7(7)
Au7 Au1 Au3 59.3(2)
Cl1 Au1 Au5 127.3(7)
Au7 Au1 Au5 57.4(2)
Au3 Au1 Au5 108.7(3)
Cl1 Au1 Au4 121.8(6)
Au7 Au1 Au4 59.5(2)
Au3 Au1 Au4 61.0(2)
Au5 Au1 Au4 60.9(2)
Cl1 Au1 Au2 117.4(6)
Au7 Au1 Au2 58.8(2)
Au3 Au1 Au2 60.1(2)
Au5 Au1 Au2 107.3(3)
Au4 Au1 Au2 109.4(2)
Cl1 Au1 Au6 123.7(6)
Au7 Au1 Au6 57.8(2)
Au3 Au1 Au6 108.2(3)
Au5 Au1 Au6 58.8(2)
Au4 Au1 Au6 108.6(3)
Au2 Au1 Au6 60.1(2)
S2 Au9 Au7 166.6(9)
S2 Au9 Au8 121.9(8)
Au7 Au9 Au8 58.91(19)
S2 Au9 Au10 112.3(8)
Au7 Au9 Au10 57.87(19)
Au8 Au9 Au10 107.7(2)
S2 Au9 Au13 108.2(9)
Au7 Au9 Au13 59.66(18)
Au8 Au9 Au13 60.24(19)
Au10 Au9 Au13 59.99(19)
S2 Au9 Au3 135.9(9)
Au7 Au9 Au3 57.2(2)
Au8 Au9 Au3 59.52(19)
Au10 Au9 Au3 107.3(3)
Au13 Au9 Au3 107.8(2)
S2 Au9 Au4 127.9(9)
Au7 Au9 Au4 57.50(19)
Au8 Au9 Au4 108.0(2)
Au10 Au9 Au4 60.1(2)
Au13 Au9 Au4 108.6(2)
Au3 Au9 Au4 59.9(2)
S2 Au9 Au15 50.4(9)
Au7 Au9 Au15 117.7(3)
Au8 Au9 Au15 90.3(2)
Au10 Au9 Au15 90.1(2)
Au13 Au9 Au15 58.06(18)
Au3 Au9 Au15 148.3(3)
Au4 Au9 Au15 148.3(3)
Au1 Au7 Au5 65.2(3)
Au1 Au7 Au6 66.0(3)
Au5 Au7 Au6 63.9(2)
Au1 Au7 Au3 63.7(3)
Au5 Au7 Au3 118.9(3)
Au6 Au7 Au3 118.6(3)
Au1 Au7 Au2 64.8(2)
Au5 Au7 Au2 118.6(3)
Au6 Au7 Au2 64.7(3)
Au3 Au7 Au2 63.5(2)
Au1 Au7 Au12 119.3(3)
Au5 Au7 Au12 117.5(3)
Au6 Au7 Au12 64.5(2)
Au3 Au7 Au12 115.5(3)
Au2 Au7 Au12 63.7(2)
Au1 Au7 Au10 118.3(3)
Au5 Au7 Au10 64.5(2)
Au6 Au7 Au10 117.2(3)
Au3 Au7 Au10 116.4(3)
Au2 Au7 Au10 176.8(3)
Au12 Au7 Au10 114.4(3)
Au1 Au7 Au11 119.7(3)
Au5 Au7 Au11 64.4(2)
Au6 Au7 Au11 63.5(3)
Au3 Au7 Au11 176.5(3)
Au2 Au7 Au11 116.5(3)
Au12 Au7 Au11 62.5(2)
Au10 Au7 Au11 63.4(2)
Au1 Au7 Au4 64.1(2)
Au5 Au7 Au4 65.0(2)
Au6 Au7 Au4 119.2(3)
Au3 Au7 Au4 64.0(2)
Au2 Au7 Au4 118.1(3)
Au12 Au7 Au4 176.3(3)
Au10 Au7 Au4 63.7(2)
Au11 Au7 Au4 117.9(3)
Au1 Au7 Au8 116.8(3)
Au5 Au7 Au8 177.8(3)
Au6 Au7 Au8 117.4(2)
Au3 Au7 Au8 62.3(2)
Au2 Au7 Au8 63.5(2)
Au12 Au7 Au8 62.53(19)
Au10 Au7 Au8 113.4(2)
Au11 Au7 Au8 114.4(3)
Au4 Au7 Au8 114.9(3)
Au1 Au7 Au9 116.7(3)
Au5 Au7 Au9 117.4(2)
Au6 Au7 Au9 177.2(3)
Au3 Au7 Au9 63.2(2)
Au2 Au7 Au9 115.5(3)
Au12 Au7 Au9 113.0(2)
Au10 Au7 Au9 62.49(19)
Au11 Au7 Au9 114.6(3)
Au4 Au7 Au9 63.4(2)
Au8 Au7 Au9 61.19(19)
Au1 Au7 Au13 178.3(3)
Au5 Au7 Au13 116.2(3)
Au6 Au7 Au13 115.4(3)
Au3 Au7 Au13 114.6(3)
Au2 Au7 Au13 114.7(2)
Au12 Au7 Au13 61.24(18)
Au10 Au7 Au13 62.25(19)
Au11 Au7 Au13 62.1(2)
Au4 Au7 Au13 115.4(2)
Au8 Au7 Au13 61.75(19)
Au9 Au7 Au13 61.88(18)
P3 Au4 Au7 177.4(14)
P3 Au4 Au1 124.9(14)
Au7 Au4 Au1 56.44(19)
P3 Au4 Au10 119.5(14)
Au7 Au4 Au10 58.1(2)
Au1 Au4 Au10 107.0(3)
P3 Au4 Au3 124.9(13)
Au7 Au4 Au3 57.6(2)
Au1 Au4 Au3 59.0(2)
Au10 Au4 Au3 106.5(3)
P3 Au4 Au5 122.3(13)
Au7 Au4 Au5 56.0(2)
Au1 Au4 Au5 59.5(3)
Au10 Au4 Au5 59.6(2)
Au3 Au4 Au5 105.9(3)
P3 Au4 Au9 121.0(13)
Au7 Au4 Au9 59.13(19)
Au1 Au4 Au9 106.9(2)
Au10 Au4 Au9 59.28(19)
Au3 Au4 Au9 59.7(2)
Au5 Au4 Au9 106.5(2)
Cl2 Au25 Au19 178.8(7)
Cl2 Au25 Au20 120.8(5)
Au19 Au25 Au20 58.16(19)
Cl2 Au25 Au21 122.0(9)
Au19 Au25 Au21 58.2(2)
Au20 Au25 Au21 61.1(2)
Cl2 Au25 Au22 123.3(7)
Au19 Au25 Au22 57.83(19)
Au20 Au25 Au22 108.2(2)
Au21 Au25 Au22 59.8(2)
Cl2 Au25 Au24 122.7(8)
Au19 Au25 Au24 56.5(2)
Au20 Au25 Au24 59.2(2)
Au21 Au25 Au24 106.9(3)
Au22 Au25 Au24 105.5(3)
Cl2 Au25 Au23 124.4(7)
Au19 Au25 Au23 56.2(2)
Au20 Au25 Au23 106.0(3)
Au21 Au25 Au23 105.5(3)
Au22 Au25 Au23 58.1(2)
Au24 Au25 Au23 58.5(2)
P6 Au20 Au19 174(2)
P6 Au20 Au18 124.8(15)
Au19 Au20 Au18 59.67(19)
P6 Au20 Au14 118.5(16)
Au19 Au20 Au14 59.74(19)
Au18 Au20 Au14 59.12(19)
P6 Au20 Au25 120.9(9)
Au19 Au20 Au25 56.9(2)
Au18 Au20 Au25 109.7(3)
Au14 Au20 Au25 107.3(3)
P6 Au20 Au24 128(2)
Au19 Au20 Au24 57.0(2)
Au18 Au20 Au24 60.5(2)
Au14 Au20 Au24 107.4(3)
Au25 Au20 Au24 61.6(3)
P6 Au20 Au21 117(2)
Au19 Au20 Au21 57.3(2)
Au18 Au20 Au21 106.1(2)
Au14 Au20 Au21 58.26(19)
Au25 Au20 Au21 59.8(2)
Au24 Au20 Au21 107.8(3)
P10 Au24 Au19 168(5)
P10 Au24 Au17 130(4)
Au19 Au24 Au17 59.8(2)
P10 Au24 Au20 118(3)
Au19 Au24 Au20 58.1(2)
Au17 Au24 Au20 107.7(3)
P10 Au24 Au18 130(3)
Au19 Au24 Au18 59.5(2)
Au17 Au24 Au18 59.8(2)
Au20 Au24 Au18 59.1(2)
P10 Au24 Au23 118.7(17)
Au19 Au24 Au23 57.2(2)
Au17 Au24 Au23 60.2(2)
Au20 Au24 Au23 108.1(3)
Au18 Au24 Au23 107.4(3)
P10 Au24 Au25 111(5)
Au19 Au24 Au25 56.3(2)
Au17 Au24 Au25 108.9(3)
Au20 Au24 Au25 59.2(2)
Au18 Au24 Au25 106.6(3)
Au23 Au24 Au25 61.2(3)
S4 Au11 Au7 167.6(15)
S4 Au11 Au12 114.8(11)
Au7 Au11 Au12 58.7(2)
S4 Au11 Au6 130.6(12)
Au7 Au11 Au6 57.6(2)
Au12 Au11 Au6 61.2(2)
S4 Au11 Au13 107.3(15)
Au7 Au11 Au13 60.50(19)
Au12 Au11 Au13 59.54(19)
Au6 Au11 Au13 109.2(3)
S4 Au11 Au5 134.3(14)
Au7 Au11 Au5 56.4(2)
Au12 Au11 Au5 107.6(3)
Au6 Au11 Au5 59.3(2)
Au13 Au11 Au5 108.3(3)
S4 Au11 Au10 118.7(10)
Au7 Au11 Au10 58.3(2)
Au12 Au11 Au10 107.2(3)
Au6 Au11 Au10 108.0(3)
Au13 Au11 Au10 60.10(19)
Au5 Au11 Au10 60.1(2)
S4 Au11 Au17 50.5(15)
Au7 Au11 Au17 117.3(3)
Au12 Au11 Au17 89.1(2)
Au6 Au11 Au17 148.5(3)
Au13 Au11 Au17 56.75(19)
Au5 Au11 Au17 148.2(3)
Au10 Au11 Au17 89.5(2)
P2 Au3 Au7 174.1(18)
P2 Au3 Au1 120.1(12)
Au7 Au3 Au1 57.0(2)
P2 Au3 Au8 125.5(15)
Au7 Au3 Au8 59.6(2)
Au1 Au3 Au8 108.9(3)
P2 Au3 Au2 125.8(17)
Au7 Au3 Au2 58.3(2)
Au1 Au3 Au2 60.7(2)
Au8 Au3 Au2 60.9(2)
P2 Au3 Au9 119.4(13)
Au7 Au3 Au9 59.6(2)
Au1 Au3 Au9 108.2(3)
Au8 Au3 Au9 59.16(19)
Au2 Au3 Au9 108.4(3)
P2 Au3 Au4 115.8(18)
Au7 Au3 Au4 58.4(2)
Au1 Au3 Au4 60.0(2)
Au8 Au3 Au4 108.1(3)
Au2 Au3 Au4 109.0(3)
Au9 Au3 Au4 60.4(2)
P4 Au5 Au7 168(2)
P4 Au5 Au6 119.9(10)
Au7 Au5 Au6 58.8(2)
P4 Au5 Au1 111(2)
Au7 Au5 Au1 57.4(2)
Au6 Au5 Au1 61.6(3)
P4 Au5 Au11 131.9(19)
Au7 Au5 Au11 59.2(2)
Au6 Au5 Au11 60.2(2)
Au1 Au5 Au11 108.8(3)
P4 Au5 Au10 128.0(15)
Au7 Au5 Au10 59.2(2)
Au6 Au5 Au10 108.7(3)
Au1 Au5 Au10 107.6(3)
Au11 Au5 Au10 60.1(2)
P4 Au5 Au4 114.2(12)
Au7 Au5 Au4 59.0(2)
Au6 Au5 Au4 109.8(3)
Au1 Au5 Au4 59.6(2)
Au11 Au5 Au4 108.8(3)
Au10 Au5 Au4 60.1(2)
S4 Au17 Au19 167.0(12)
S4 Au17 Au24 131.1(12)
Au19 Au17 Au24 57.7(2)
S4 Au17 Au13 106.5(13)
Au19 Au17 Au13 60.60(19)
Au24 Au17 Au13 109.1(3)
S4 Au17 Au16 117.8(11)
Au19 Au17 Au16 58.8(2)
Au24 Au17 Au16 108.6(3)
Au13 Au17 Au16 60.25(19)
S4 Au17 Au18 113.8(9)
Au19 Au17 Au18 59.5(2)
Au24 Au17 Au18 61.6(2)
Au13 Au17 Au18 59.27(18)
Au16 Au17 Au18 107.9(3)
S4 Au17 Au23 133.9(10)
Au19 Au17 Au23 57.0(2)
Au24 Au17 Au23 61.5(2)
Au13 Au17 Au23 107.9(3)
Au16 Au17 Au23 58.8(2)
Au18 Au17 Au23 109.9(3)
S4 Au17 Au11 47.9(12)
Au19 Au17 Au11 119.2(3)
Au24 Au17 Au11 148.8(3)
Au13 Au17 Au11 58.56(19)
Au16 Au17 Au11 90.4(2)
Au18 Au17 Au11 89.4(2)
Au23 Au17 Au11 147.0(3)
S3 Au10 Au7 173.9(10)
S3 Au10 Au9 124.8(14)
Au7 Au10 Au9 59.6(2)
S3 Au10 Au13 117.2(19)
Au7 Au10 Au13 60.35(18)
Au9 Au10 Au13 60.34(19)
S3 Au10 Au11 115.7(10)
Au7 Au10 Au11 58.2(2)
Au9 Au10 Au11 108.1(3)
Au13 Au10 Au11 59.79(19)
S3 Au10 Au5 122.0(18)
Au7 Au10 Au5 56.3(2)
Au9 Au10 Au5 108.2(3)
Au13 Au10 Au5 107.9(2)
Au11 Au10 Au5 59.9(2)
S3 Au10 Au4 127.0(15)
Au7 Au10 Au4 58.2(2)
Au9 Au10 Au4 60.6(2)
Au13 Au10 Au4 109.3(3)
Au11 Au10 Au4 108.8(3)
Au5 Au10 Au4 60.3(2)
S3 Au10 Au16 60.4(19)
Au7 Au10 Au16 117.4(2)
Au9 Au10 Au16 89.3(2)
Au13 Au10 Au16 57.06(17)
Au11 Au10 Au16 89.4(2)
Au5 Au10 Au16 147.8(3)
Au4 Au10 Au16 148.1(3)
P7 Au21 Au19 172.9(15)
P7 Au21 Au15 113.3(16)
Au19 Au21 Au15 59.6(2)
P7 Au21 Au14 118.3(18)
Au19 Au21 Au14 60.2(2)
Au15 Au21 Au14 60.65(18)
P7 Au21 Au25 128.5(19)
Au19 Au21 Au25 56.5(2)
Au15 Au21 Au25 108.1(3)
Au14 Au21 Au25 108.0(3)
P7 Au21 Au22 119.0(12)
Au19 Au21 Au22 57.6(2)
Au15 Au21 Au22 59.6(2)
Au14 Au21 Au22 108.4(3)
Au25 Au21 Au22 60.5(2)
P7 Au21 Au20 129.2(11)
Au19 Au21 Au20 57.0(2)
Au15 Au21 Au20 107.5(3)
Au14 Au21 Au20 59.8(2)
Au25 Au21 Au20 59.1(2)
Au22 Au21 Au20 107.2(3)
P1 Au2 Au7 171.1(12)
P1 Au2 Au3 115.3(15)
Au7 Au2 Au3 58.2(2)
P1 Au2 Au12 130.5(12)
Au7 Au2 Au12 58.4(2)
Au3 Au2 Au12 106.8(2)
P1 Au2 Au1 115.5(12)
Au7 Au2 Au1 56.4(2)
Au3 Au2 Au1 59.1(2)
Au12 Au2 Au1 107.7(3)
P1 Au2 Au8 124.6(16)
Au7 Au2 Au8 58.9(2)
Au3 Au2 Au8 59.13(19)
Au12 Au2 Au8 59.33(19)
Au1 Au2 Au8 106.3(2)
P1 Au2 Au6 123.9(16)
Au7 Au2 Au6 57.3(2)
Au3 Au2 Au6 107.8(3)
Au12 Au2 Au6 60.2(2)
Au1 Au2 Au6 60.6(3)
Au8 Au2 Au6 107.5(3)
P8 Au22 Au19 165(2)
P8 Au22 Au15 112(2)
Au19 Au22 Au15 59.21(19)
P8 Au22 Au16 130(2)
Au19 Au22 Au16 58.40(19)
Au15 Au22 Au16 59.63(19)
P8 Au22 Au23 137(2)
Au19 Au22 Au23 57.2(2)
Au15 Au22 Au23 106.6(3)
Au16 Au22 Au23 58.2(2)
P8 Au22 Au21 108(2)
Au19 Au22 Au21 57.6(2)
Au15 Au22 Au21 58.5(2)
Au16 Au22 Au21 106.2(2)
Au23 Au22 Au21 108.5(3)
P8 Au22 Au25 121(2)
Au19 Au22 Au25 56.3(2)
Au15 Au22 Au25 106.5(3)
Au16 Au22 Au25 107.3(3)
Au23 Au22 Au25 61.9(3)
Au21 Au22 Au25 59.7(2)
P5 Au6 Au7 169.0(18)
P5 Au6 Au5 112.7(18)
Au7 Au6 Au5 57.3(2)
P5 Au6 Au11 113.3(16)
Au7 Au6 Au11 58.9(2)
Au5 Au6 Au11 60.6(2)
P5 Au6 Au12 126.2(16)
Au7 Au6 Au12 58.4(2)
Au5 Au6 Au12 106.9(3)
Au11 Au6 Au12 59.0(2)
P5 Au6 Au2 132.8(18)
Au7 Au6 Au2 58.1(2)
Au5 Au6 Au2 107.4(3)
Au11 Au6 Au2 107.4(3)
Au12 Au6 Au2 59.5(2)
P5 Au6 Au1 124.7(15)
Au7 Au6 Au1 56.3(2)
Au5 Au6 Au1 59.6(2)
Au11 Au6 Au1 107.6(3)
Au12 Au6 Au1 106.2(3)
Au2 Au6 Au1 59.4(2)
P9 Au23 Au19 171.9(12)
P9 Au23 Au16 114.6(10)
Au19 Au23 Au16 59.8(2)
P9 Au23 Au17 124.7(14)
Au19 Au23 Au17 59.0(2)
Au16 Au23 Au17 59.8(2)
P9 Au23 Au22 114.0(13)
Au19 Au23 Au22 58.5(2)
Au16 Au23 Au22 60.8(2)
Au17 Au23 Au22 108.4(3)
P9 Au23 Au24 130.9(11)
Au19 Au23 Au24 57.1(2)
Au16 Au23 Au24 106.8(3)
Au17 Au23 Au24 58.3(2)
Au22 Au23 Au24 108.4(3)
P9 Au23 Au25 124.6(13)
Au19 Au23 Au25 55.9(2)
Au16 Au23 Au25 107.8(3)
Au17 Au23 Au25 106.6(3)
Au22 Au23 Au25 60.0(3)
Au24 Au23 Au25 60.3(2)
Au14 S1 Au8 85(2)
Au9 S2 Au15 79.9(12)
Au18 S5 Au12 79.0(13)
Au11 S4 Au17 81.5(14)
Au10 S3 Au16 78.6(13)

loop_
_geom_bond_atom_site_label_1
_geom_bond_atom_site_label_2
_geom_bond_distance
Au19 Au25 2.714(7)
Au19 Au24 2.719(9)
Au19 Au23 2.722(9)
Au19 Au20 2.753(8)
Au19 Au21 2.764(10)
Au19 Au22 2.762(8)
Au19 Au16 2.774(7)
Au19 Au17 2.781(9)
Au19 Au15 2.797(7)
Au19 Au18 2.817(7)
Au19 Au14 2.834(8)
Au19 Au13 2.848(6)
Au15 S2 2.38(4)
Au15 Au21 2.859(8)
Au15 Au16 2.890(8)
Au15 Au22 2.895(8)
Au15 Au14 2.899(7)
Au15 Au13 2.901(7)
Au15 Au9 3.037(8)
Au14 S1 2.12(5)
Au14 Au18 2.877(8)
Au14 Au21 2.883(7)
Au14 Au13 2.899(7)
Au14 Au20 2.929(8)
Au14 Au8 3.034(7)
Au18 S5 2.34(6)
Au18 Au13 2.845(6)
Au18 Au17 2.892(8)
Au18 Au20 2.903(8)
Au18 Au24 2.945(9)
Au18 Au12 3.016(7)
Au12 S5 2.40(3)
Au12 Au7 2.783(7)
Au12 Au13 2.883(7)
Au12 Au11 2.887(9)
Au12 Au8 2.903(8)
Au12 Au2 2.930(9)
Au12 Au6 2.950(8)
Au13 Au17 2.861(8)
Au13 Au7 2.876(7)
Au13 Au16 2.877(7)
Au13 Au8 2.918(8)
Au13 Au11 2.919(8)
Au13 Au10 2.928(7)
Au13 Au9 2.939(7)
Au16 S3 2.74(6)
Au16 Au23 2.839(8)
Au16 Au17 2.871(8)
Au16 Au22 2.917(9)
Au16 Au10 3.088(8)
Au8 S1 2.35(6)
Au8 Au7 2.811(8)
Au8 Au9 2.876(7)
Au8 Au3 2.887(8)
Au8 Au2 2.937(8)
Au1 Cl1 2.54(2)
Au1 Au7 2.699(8)
Au1 Au3 2.883(10)
Au1 Au5 2.909(12)
Au1 Au4 2.914(8)
Au1 Au2 2.930(8)
Au1 Au6 2.965(10)
Au9 S2 2.35(4)
Au9 Au7 2.840(7)
Au9 Au10 2.919(8)
Au9 Au3 2.939(8)
Au9 Au4 2.958(8)
Au7 Au5 2.700(9)
Au7 Au6 2.746(8)
Au7 Au3 2.766(10)
Au7 Au2 2.771(8)
Au7 Au10 2.787(8)
Au7 Au11 2.784(10)
Au7 Au4 2.790(8)
Au4 P3 2.23(4)
Au4 Au10 2.944(9)
Au4 Au3 2.944(10)
Au4 Au5 2.952(9)
Au25 Cl2 2.50(2)
Au25 Au20 2.936(8)
Au25 Au21 2.956(10)
Au25 Au22 2.978(9)
Au25 Au24 3.007(12)
Au25 Au23 3.036(11)
Au20 P6 2.38(3)
Au20 Au24 2.938(10)
Au20 Au21 2.993(10)
Au24 P10 2.23(5)
Au24 Au17 2.857(8)
Au24 Au23 2.952(9)
Au11 S4 2.32(5)
Au11 Au6 2.910(11)
Au11 Au5 2.923(9)
Au11 Au10 2.929(8)
Au11 Au17 3.093(9)
Au3 P2 2.32(4)
Au3 Au2 2.913(9)
Au5 P4 2.30(4)
Au5 Au6 2.884(8)
Au5 Au10 2.928(9)
Au17 S4 2.41(6)
Au17 Au23 2.914(10)
Au10 S3 2.07(6)
Au21 P7 2.40(6)
Au21 Au22 2.959(9)
Au2 P1 2.31(3)
Au2 Au6 2.951(11)
Au22 P8 2.23(4)
Au22 Au23 2.920(11)
Au6 P5 2.36(4)
Au23 P9 2.37(4)
